data_7231319
loop_
_publ_author_name
'Watson, Brandon'
'Grounds, Olivia'
'Borley, William'
'Rosokha, Sergiy V.'

_publ_section_title
;
 Resolving the halogen vs. hydrogen bonding dichotomy in solutions:
 intermolecular complexes of trihalomethanes with halide and pseudohalide
 anions.
;
_journal_issue 34
_journal_name_full 'Physical chemistry chemical physics : PCCP'
_journal_page_first 21999
_journal_page_last 22007
_journal_paper_doi 10.1039/c8cp03505a
_journal_volume 20
_journal_year 2018
_chemical_formula_moiety 'C16 H36 N, C H I3, I'
_chemical_formula_sum 'C17 H37 I4 N'
_chemical_formula_weight 763.07
_space_group_crystal_system orthorhombic
_space_group_IT_number 61
_space_group_name_Hall '-P 2ac 2ab'
_space_group_name_H-M_alt 'P b c a'
_symmetry_space_group_name_Hall '-P 2ac 2ab'
_symmetry_space_group_name_H-M 'P b c a'
_atom_sites_solution_hydrogens geom
_atom_sites_solution_primary direct
_atom_sites_solution_secondary difmap
_audit_creation_method SHELXL-2016/6
_audit_update_record
;
2018-04-17 deposited with the CCDC.
2018-08-07 downloaded from the CCDC.
;
_cell_angle_alpha 90
_cell_angle_beta 90
_cell_angle_gamma 90
_cell_formula_units_Z 8
_cell_length_a 15.9191(6)
_cell_length_b 17.5775(7)
_cell_length_c 17.8152(6)
_cell_measurement_reflns_used 9017
_cell_measurement_temperature 100(2)
_cell_measurement_theta_max 36.2966
_cell_measurement_theta_min 2.8653
_cell_volume 4985.0(3)
_computing_cell_refinement 'SAINT V8.37A (Bruker, 2016)'
_computing_data_collection 'Apex3 v2016.9-0 (Bruker, 2016)'
_computing_data_reduction 'SAINT V8.37A (Bruker, 2016)'
_computing_structure_refinement
;  
SHELXL-2016/6 (Sheldrick, 2015, 2016), 
SHELXLE Rev714 (H\"ubschle et al., 2011)
;
_computing_structure_solution 'SHELXS-97 (Sheldrick, 2008)'
_diffrn_ambient_temperature 100(2)
_diffrn_measured_fraction_theta_full 0.998
_diffrn_measured_fraction_theta_max 0.999
_diffrn_measurement_device_type 'Bruker AXS D8 Quest CMOS diffractometer'
_diffrn_measurement_method 'omega and phi scans'
_diffrn_radiation_monochromator 'Triumph curved graphite crystal'
_diffrn_radiation_type MoK\a
_diffrn_radiation_wavelength 0.71073
_diffrn_reflns_av_R_equivalents 0.0388
_diffrn_reflns_av_unetI/netI 0.0213
_diffrn_reflns_Laue_measured_fraction_full 0.998
_diffrn_reflns_Laue_measured_fraction_max 0.999
_diffrn_reflns_limit_h_max 22
_diffrn_reflns_limit_h_min -22
_diffrn_reflns_limit_k_max 25
_diffrn_reflns_limit_k_min -25
_diffrn_reflns_limit_l_max 25
_diffrn_reflns_limit_l_min -25
_diffrn_reflns_number 67764
_diffrn_reflns_point_group_measured_fraction_full 0.998
_diffrn_reflns_point_group_measured_fraction_max 0.999
_diffrn_reflns_theta_full 25.242
_diffrn_reflns_theta_max 30.508
_diffrn_reflns_theta_min 2.809
_diffrn_source 'sealed tube X-ray source'
_exptl_absorpt_coefficient_mu 5.000
_exptl_absorpt_correction_T_max 0.7471
_exptl_absorpt_correction_T_min 0.4089
_exptl_absorpt_correction_type multi-scan
_exptl_absorpt_process_details
;
 SADABS 2016/2: Krause, L., Herbst-Irmer, R., Sheldrick G.M. & Stalke D.,
 J. Appl. Cryst. 48 (2015) 3-10
;
_exptl_crystal_colour yellow
_exptl_crystal_density_diffrn 2.033
_exptl_crystal_description plate
_exptl_crystal_F_000 2864
_exptl_crystal_size_max 0.530
_exptl_crystal_size_mid 0.330
_exptl_crystal_size_min 0.130
_refine_diff_density_max 1.900
_refine_diff_density_min -1.572
_refine_diff_density_rms 0.227
_refine_ls_extinction_coef 0.00035(2)
_refine_ls_extinction_expression Fc^*^=kFc[1+0.001xFc^2^\l^3^/sin(2\q)]^-1/4^
_refine_ls_extinction_method 'SHELXL-2016/6 (Sheldrick 2016)'
_refine_ls_goodness_of_fit_ref 1.295
_refine_ls_hydrogen_treatment constr
_refine_ls_matrix_type full
_refine_ls_number_parameters 204
_refine_ls_number_reflns 7607
_refine_ls_number_restraints 0
_refine_ls_restrained_S_all 1.295
_refine_ls_R_factor_all 0.0474
_refine_ls_R_factor_gt 0.0350
_refine_ls_shift/su_max 0.002
_refine_ls_shift/su_mean 0.000
_refine_ls_structure_factor_coef Fsqd
_refine_ls_weighting_details 'w=1/[\s^2^(Fo^2^)+43.3708P] where P=(Fo^2^+2Fc^2^)/3'
_refine_ls_weighting_scheme calc
_refine_ls_wR_factor_gt 0.0703
_refine_ls_wR_factor_ref 0.0797
_reflns_Friedel_coverage 0.000
_reflns_number_gt 6492
_reflns_number_total 7607
_reflns_threshold_expression 'I > 2\s(I)'
_cod_data_source_file c8cp03505a2.cif
_cod_data_source_block RS2_0m
_cod_depositor_comments 'Adding full bibliography for 7231317--7231319.cif.'
_cod_database_code 7231319
_shelx_shelxl_version_number 2016/6
_shelx_space_group_comment
;
The symmetry employed for this shelxl refinement is uniquely defined
by the following loop, which should always be used as a source of
symmetry information in preference to the above space-group names.
They are only intended as comments.
;
_shelx_estimated_absorpt_t_min 0.177
_shelx_estimated_absorpt_t_max 0.563

loop_
_space_group_symop_operation_xyz
'x, y, z'
'-x+1/2, -y, z+1/2'
'-x, y+1/2, -z+1/2'
'x+1/2, -y+1/2, -z'
'-x, -y, -z'
'x-1/2, y, -z-1/2'
'x, -y-1/2, z-1/2'
'-x-1/2, y-1/2, z'

loop_
_atom_site_label
_atom_site_type_symbol
_atom_site_fract_x
_atom_site_fract_y
_atom_site_fract_z
_atom_site_U_iso_or_equiv
_atom_site_adp_type
_atom_site_occupancy
_atom_site_site_symmetry_order
_atom_site_calc_flag
_atom_site_refinement_flags_posn
_atom_site_refinement_flags_adp
C1 C 0.6651(3) 0.1130(2) 0.7175(2) 0.0153(8) Uani 1 1 d . .
H1 H 0.603073 0.103764 0.716910 0.018 Uiso 1 1 calc R U
C2 C 0.9633(3) 0.2544(2) 0.4379(3) 0.0140(7) Uani 1 1 d . .
H2A H 0.966340 0.246448 0.382952 0.017 Uiso 1 1 calc R U
H2B H 1.021069 0.249709 0.458002 0.017 Uiso 1 1 calc R U
C3 C 0.9321(3) 0.3349(2) 0.4527(3) 0.0159(8) Uani 1 1 d . .
H3A H 0.871937 0.338477 0.439177 0.019 Uiso 1 1 calc R U
H3B H 0.937732 0.346658 0.506763 0.019 Uiso 1 1 calc R U
C4 C 0.9820(3) 0.3925(2) 0.4071(3) 0.0199(9) Uani 1 1 d . .
H4A H 1.040580 0.394276 0.425710 0.024 Uiso 1 1 calc R U
H4B H 0.983356 0.376525 0.353824 0.024 Uiso 1 1 calc R U
C5 C 0.9432(3) 0.4712(3) 0.4129(3) 0.0241(10) Uani 1 1 d . .
H5A H 0.979537 0.508263 0.387738 0.036 Uiso 1 1 calc R U
H5B H 0.937015 0.485118 0.465867 0.036 Uiso 1 1 calc R U
H5C H 0.887815 0.471013 0.388777 0.036 Uiso 1 1 calc R U
C6 C 0.8966(3) 0.2047(2) 0.5556(2) 0.0146(8) Uani 1 1 d . .
H6A H 0.860770 0.250320 0.561922 0.017 Uiso 1 1 calc R U
H6B H 0.865212 0.160792 0.576240 0.017 Uiso 1 1 calc R U
C7 C 0.9758(3) 0.2156(3) 0.6020(2) 0.0182(8) Uani 1 1 d . .
H7A H 1.010701 0.256367 0.579726 0.022 Uiso 1 1 calc R U
H7B H 1.009078 0.167958 0.602065 0.022 Uiso 1 1 calc R U
C8 C 0.9516(3) 0.2369(3) 0.6830(3) 0.0225(9) Uani 1 1 d . .
H8A H 0.909310 0.200142 0.701540 0.027 Uiso 1 1 calc R U
H8B H 1.001877 0.232588 0.715341 0.027 Uiso 1 1 calc R U
C9 C 0.9161(4) 0.3168(3) 0.6900(3) 0.0284(11) Uani 1 1 d . .
H9A H 0.958039 0.353762 0.672890 0.043 Uiso 1 1 calc R U
H9B H 0.901968 0.327017 0.742623 0.043 Uiso 1 1 calc R U
H9C H 0.865394 0.321282 0.659141 0.043 Uiso 1 1 calc R U
C10 C 0.9531(3) 0.1155(2) 0.4607(2) 0.0136(7) Uani 1 1 d . .
H10A H 1.007927 0.116937 0.486882 0.016 Uiso 1 1 calc R U
H10B H 0.918725 0.075440 0.484807 0.016 Uiso 1 1 calc R U
C11 C 0.9681(3) 0.0932(2) 0.3797(2) 0.0157(8) Uani 1 1 d . .
H11A H 1.006744 0.130164 0.355901 0.019 Uiso 1 1 calc R U
H11B H 0.914305 0.094202 0.351862 0.019 Uiso 1 1 calc R U
C12 C 1.0063(3) 0.0133(2) 0.3755(3) 0.0165(8) Uani 1 1 d . .
H12A H 1.058293 0.011580 0.405882 0.020 Uiso 1 1 calc R U
H12B H 0.966187 -0.023982 0.396831 0.020 Uiso 1 1 calc R U
C13 C 1.0265(3) -0.0086(3) 0.2946(3) 0.0221(9) Uani 1 1 d . .
H13A H 0.976148 -0.002445 0.263508 0.033 Uiso 1 1 calc R U
H13B H 1.045062 -0.061693 0.292832 0.033 Uiso 1 1 calc R U
H13C H 1.071267 0.024419 0.275445 0.033 Uiso 1 1 calc R U
C14 C 0.8238(2) 0.1930(2) 0.4339(2) 0.0130(7) Uani 1 1 d . .
H14A H 0.795777 0.241495 0.447038 0.016 Uiso 1 1 calc R U
H14B H 0.832402 0.192848 0.378847 0.016 Uiso 1 1 calc R U
C15 C 0.7648(3) 0.1278(3) 0.4539(2) 0.0169(8) Uani 1 1 d . .
H15A H 0.760400 0.122989 0.509102 0.020 Uiso 1 1 calc R U
H15B H 0.787158 0.079387 0.433671 0.020 Uiso 1 1 calc R U
C16 C 0.6779(3) 0.1436(3) 0.4204(3) 0.0242(10) Uani 1 1 d . .
H16A H 0.636877 0.107558 0.442322 0.029 Uiso 1 1 calc R U
H16B H 0.660262 0.195697 0.434380 0.029 Uiso 1 1 calc R U
C17 C 0.6760(4) 0.1361(3) 0.3351(4) 0.0341(13) Uani 1 1 d . .
H17A H 0.708993 0.177276 0.312562 0.051 Uiso 1 1 calc R U
H17B H 0.617809 0.139259 0.317412 0.051 Uiso 1 1 calc R U
H17C H 0.700018 0.086947 0.320438 0.051 Uiso 1 1 calc R U
N1 N 0.9097(2) 0.19147(19) 0.4718(2) 0.0114(6) Uani 1 1 d . .
I1 I 0.68298(2) 0.21928(2) 0.65904(2) 0.01393(7) Uani 1 1 d . .
I2 I 0.69937(2) 0.11678(2) 0.83452(2) 0.01613(7) Uani 1 1 d . .
I3 I 0.71917(2) 0.01913(2) 0.65616(2) 0.01690(7) Uani 1 1 d . .
I4 I 0.79686(2) -0.12519(2) 0.53608(2) 0.01533(7) Uani 1 1 d . .

loop_
_atom_site_aniso_label
_atom_site_aniso_U_11
_atom_site_aniso_U_22
_atom_site_aniso_U_33
_atom_site_aniso_U_23
_atom_site_aniso_U_13
_atom_site_aniso_U_12
C1 0.0171(18) 0.0146(18) 0.0143(19) 0.0014(15) -0.0004(15) 0.0007(15)
C2 0.0113(16) 0.0125(17) 0.0183(19) 0.0030(15) 0.0028(15) -0.0018(14)
C3 0.0150(18) 0.0086(17) 0.024(2) 0.0014(15) 0.0037(16) -0.0004(14)
C4 0.0176(19) 0.0120(18) 0.030(2) 0.0015(17) 0.0046(18) -0.0018(15)
C5 0.027(2) 0.014(2) 0.031(3) 0.0034(18) -0.001(2) 0.0008(17)
C6 0.0146(18) 0.0175(19) 0.0116(18) -0.0010(15) 0.0017(14) -0.0011(15)
C7 0.019(2) 0.022(2) 0.0133(19) -0.0009(16) -0.0038(16) 0.0020(16)
C8 0.030(2) 0.027(2) 0.0109(19) -0.0011(17) -0.0060(18) 0.0023(19)
C9 0.035(3) 0.028(3) 0.022(2) -0.012(2) -0.006(2) 0.002(2)
C10 0.0186(18) 0.0106(17) 0.0116(18) 0.0012(14) 0.0016(15) 0.0037(14)
C11 0.0206(19) 0.0151(18) 0.0114(18) 0.0006(15) 0.0000(15) 0.0018(15)
C12 0.0191(19) 0.0121(18) 0.018(2) -0.0001(15) -0.0009(16) 0.0005(15)
C13 0.027(2) 0.018(2) 0.021(2) -0.0043(17) 0.0001(18) 0.0013(18)
C14 0.0111(16) 0.0135(18) 0.0146(18) 0.0012(14) 0.0000(14) 0.0013(14)
C15 0.020(2) 0.019(2) 0.0125(18) -0.0013(15) 0.0008(15) -0.0040(16)
C16 0.0117(18) 0.023(2) 0.038(3) -0.002(2) -0.0034(18) -0.0022(16)
C17 0.032(3) 0.028(3) 0.042(3) 0.008(2) -0.018(2) -0.010(2)
N1 0.0121(14) 0.0105(14) 0.0117(15) 0.0010(12) -0.0005(12) 0.0002(12)
I1 0.01429(12) 0.01324(12) 0.01426(12) -0.00009(9) 0.00084(9) -0.00101(9)
I2 0.01708(13) 0.01862(13) 0.01269(12) 0.00030(10) -0.00135(10) -0.00035(10)
I3 0.02111(13) 0.01381(12) 0.01578(13) 0.00008(10) 0.00036(10) 0.00149(10)
I4 0.01608(12) 0.01499(12) 0.01493(13) -0.00164(9) -0.00133(10) -0.00031(9)

loop_
_atom_type_symbol
_atom_type_description
_atom_type_scat_dispersion_real
_atom_type_scat_dispersion_imag
_atom_type_scat_source
C C 0.0033 0.0016 'International Tables Vol C Tables 4.2.6.8 and 6.1.1.4'
H H 0.0000 0.0000 'International Tables Vol C Tables 4.2.6.8 and 6.1.1.4'
N N 0.0061 0.0033 'International Tables Vol C Tables 4.2.6.8 and 6.1.1.4'
S S 0.1246 0.1234 'International Tables Vol C Tables 4.2.6.8 and 6.1.1.4'
I I -0.4742 1.8119 'International Tables Vol C Tables 4.2.6.8 and 6.1.1.4'

loop_
_geom_angle_atom_site_label_1
_geom_angle_atom_site_label_2
_geom_angle_atom_site_label_3
_geom_angle
I2 C1 I3 114.36(19)
I2 C1 I1 113.96(19)
I3 C1 I1 111.38(19)
I2 C1 H1 105.4
I3 C1 H1 105.4
I1 C1 H1 105.4
N1 C2 C3 115.1(3)
N1 C2 H2A 108.5
C3 C2 H2A 108.5
N1 C2 H2B 108.5
C3 C2 H2B 108.5
H2A C2 H2B 107.5
C4 C3 C2 110.9(4)
C4 C3 H3A 109.5
C2 C3 H3A 109.5
C4 C3 H3B 109.5
C2 C3 H3B 109.5
H3A C3 H3B 108.0
C5 C4 C3 111.0(4)
C5 C4 H4A 109.4
C3 C4 H4A 109.4
C5 C4 H4B 109.4
C3 C4 H4B 109.4
H4A C4 H4B 108.0
C4 C5 H5A 109.5
C4 C5 H5B 109.5
H5A C5 H5B 109.5
C4 C5 H5C 109.5
H5A C5 H5C 109.5
H5B C5 H5C 109.5
C7 C6 N1 115.9(3)
C7 C6 H6A 108.3
N1 C6 H6A 108.3
C7 C6 H6B 108.3
N1 C6 H6B 108.3
H6A C6 H6B 107.4
C6 C7 C8 109.4(4)
C6 C7 H7A 109.8
C8 C7 H7A 109.8
C6 C7 H7B 109.8
C8 C7 H7B 109.8
H7A C7 H7B 108.2
C9 C8 C7 113.4(4)
C9 C8 H8A 108.9
C7 C8 H8A 108.9
C9 C8 H8B 108.9
C7 C8 H8B 108.9
H8A C8 H8B 107.7
C8 C9 H9A 109.5
C8 C9 H9B 109.5
H9A C9 H9B 109.5
C8 C9 H9C 109.5
H9A C9 H9C 109.5
H9B C9 H9C 109.5
C11 C10 N1 115.1(3)
C11 C10 H10A 108.5
N1 C10 H10A 108.5
C11 C10 H10B 108.5
N1 C10 H10B 108.5
H10A C10 H10B 107.5
C10 C11 C12 110.3(3)
C10 C11 H11A 109.6
C12 C11 H11A 109.6
C10 C11 H11B 109.6
C12 C11 H11B 109.6
H11A C11 H11B 108.1
C13 C12 C11 111.1(4)
C13 C12 H12A 109.4
C11 C12 H12A 109.4
C13 C12 H12B 109.4
C11 C12 H12B 109.4
H12A C12 H12B 108.0
C12 C13 H13A 109.5
C12 C13 H13B 109.5
H13A C13 H13B 109.5
C12 C13 H13C 109.5
H13A C13 H13C 109.5
H13B C13 H13C 109.5
C15 C14 N1 115.8(3)
C15 C14 H14A 108.3
N1 C14 H14A 108.3
C15 C14 H14B 108.3
N1 C14 H14B 108.3
H14A C14 H14B 107.4
C14 C15 C16 109.2(4)
C14 C15 H15A 109.8
C16 C15 H15A 109.8
C14 C15 H15B 109.8
C16 C15 H15B 109.8
H15A C15 H15B 108.3
C17 C16 C15 113.0(4)
C17 C16 H16A 109.0
C15 C16 H16A 109.0
C17 C16 H16B 109.0
C15 C16 H16B 109.0
H16A C16 H16B 107.8
C16 C17 H17A 109.5
C16 C17 H17B 109.5
H17A C17 H17B 109.5
C16 C17 H17C 109.5
H17A C17 H17C 109.5
H17B C17 H17C 109.5
C10 N1 C2 109.4(3)
C10 N1 C6 108.9(3)
C2 N1 C6 110.8(3)
C10 N1 C14 111.5(3)
C2 N1 C14 108.3(3)
C6 N1 C14 107.9(3)

loop_
_geom_bond_atom_site_label_1
_geom_bond_atom_site_label_2
_geom_bond_distance
C1 I2 2.156(4)
C1 I3 2.158(4)
C1 I1 2.159(4)
C1 H1 1.0000
C2 N1 1.522(5)
C2 C3 1.522(6)
C2 H2A 0.9900
C2 H2B 0.9900
C3 C4 1.522(6)
C3 H3A 0.9900
C3 H3B 0.9900
C4 C5 1.518(6)
C4 H4A 0.9900
C4 H4B 0.9900
C5 H5A 0.9800
C5 H5B 0.9800
C5 H5C 0.9800
C6 C7 1.520(6)
C6 N1 1.525(5)
C6 H6A 0.9900
C6 H6B 0.9900
C7 C8 1.540(6)
C7 H7A 0.9900
C7 H7B 0.9900
C8 C9 1.519(7)
C8 H8A 0.9900
C8 H8B 0.9900
C9 H9A 0.9800
C9 H9B 0.9800
C9 H9C 0.9800
C10 C11 1.514(6)
C10 N1 1.517(5)
C10 H10A 0.9900
C10 H10B 0.9900
C11 C12 1.532(6)
C11 H11A 0.9900
C11 H11B 0.9900
C12 C13 1.526(6)
C12 H12A 0.9900
C12 H12B 0.9900
C13 H13A 0.9800
C13 H13B 0.9800
C13 H13C 0.9800
C14 C15 1.525(6)
C14 N1 1.525(5)
C14 H14A 0.9900
C14 H14B 0.9900
C15 C16 1.532(6)
C15 H15A 0.9900
C15 H15B 0.9900
C16 C17 1.526(8)
C16 H16A 0.9900
C16 H16B 0.9900
C17 H17A 0.9800
C17 H17B 0.9800
C17 H17C 0.9800

loop_
_geom_torsion_atom_site_label_1
_geom_torsion_atom_site_label_2
_geom_torsion_atom_site_label_3
_geom_torsion_atom_site_label_4
_geom_torsion
N1 C2 C3 C4 -171.5(4)
C2 C3 C4 C5 171.8(4)
N1 C6 C7 C8 173.8(4)
C6 C7 C8 C9 -71.2(5)
N1 C10 C11 C12 -175.9(3)
C10 C11 C12 C13 -176.8(4)
N1 C14 C15 C16 172.1(4)
C14 C15 C16 C17 70.9(5)
C11 C10 N1 C2 -60.6(5)
C11 C10 N1 C6 178.2(4)
C11 C10 N1 C14 59.2(5)
C3 C2 N1 C10 -173.4(4)
C3 C2 N1 C6 -53.3(5)
C3 C2 N1 C14 64.8(5)
C7 C6 N1 C10 66.5(4)
C7 C6 N1 C2 -53.8(5)
C7 C6 N1 C14 -172.3(4)
C15 C14 N1 C10 52.4(5)
C15 C14 N1 C2 172.9(3)
C15 C14 N1 C6 -67.2(4)
